data_7030196
loop_
_publ_author_name
'Polyzou, Christina D.'
'Nikolaou, Helen'
'Papatriantafyllopoulou, Constantina'
'Psycharis, Vassilis'
'Terzis, Aris'
'Raptopoulou, Catherine P.'
'Escuer, Albert'
'Perlepes, Spyros P.'

_publ_section_title
;
 Employment of methyl 2-pyridyl ketone oxime in 3d/4f-metal chemistry:
 dinuclear nickel(II)/lanthanide(III) species and complexes containing the
 metals in separate ions.
;
_journal_issue 44
_journal_name_full 'Dalton transactions (Cambridge, England : 2003)'
_journal_page_first 13755
_journal_page_last 13764
_journal_paper_doi 10.1039/c2dt31928d
_journal_volume 41
_journal_year 2012
_chemical_formula_sum 'C43.2 H51 Cl2 Dy N12 Ni O15.8'
_chemical_formula_weight 1283.27
_chemical_name_systematic
;
?
;
_space_group_IT_number 14
_symmetry_cell_setting monoclinic
_symmetry_space_group_name_Hall '-P 2yab'
_symmetry_space_group_name_H-M 'P 1 21/a 1'
_atom_sites_solution_hydrogens geom
_atom_sites_solution_primary direct
_atom_sites_solution_secondary difmap
_audit_creation_method SHELXL-97
_cell_angle_alpha 90.00
_cell_angle_beta 105.3070(10)
_cell_angle_gamma 90.00
_cell_formula_units_Z 8
_cell_length_a 15.7617(3)
_cell_length_b 26.1482(5)
_cell_length_c 26.3339(5)
_cell_measurement_reflns_used 64200
_cell_measurement_temperature 160(2)
_cell_measurement_theta_max 72.16
_cell_measurement_theta_min 6.56
_cell_volume 10468.2(3)
_computing_cell_refinement 'CrystalClear, Rigaku MSC, 2005'
_computing_data_collection 'CrystalClear, Rigaku MSC, 2005'
_computing_data_reduction 'CrystalClear, Rigaku MSC, 2005'
_computing_structure_refinement 'SHELXL-97 (Sheldrick, 1997)'
_computing_structure_solution 'SHELXS-97 (Sheldrick, 1997)'
_diffrn_ambient_temperature 160(2)
_diffrn_measured_fraction_theta_full 0.939
_diffrn_measured_fraction_theta_max 0.939
_diffrn_measurement_device_type 'Rigaku R-AXIS SPIDER IPDS'
_diffrn_measurement_method '\q scans'
_diffrn_radiation_monochromator graphite
_diffrn_radiation_source 'fine-focus sealed tube'
_diffrn_radiation_type CuK\a
_diffrn_radiation_wavelength 1.54180
_diffrn_reflns_av_R_equivalents 0.0739
_diffrn_reflns_av_sigmaI/netI 0.0776
_diffrn_reflns_limit_h_max 17
_diffrn_reflns_limit_h_min -18
_diffrn_reflns_limit_k_max 30
_diffrn_reflns_limit_k_min -30
_diffrn_reflns_limit_l_max 30
_diffrn_reflns_limit_l_min -23
_diffrn_reflns_number 83045
_diffrn_reflns_theta_full 65.00
_diffrn_reflns_theta_max 65.00
_diffrn_reflns_theta_min 6.56
_exptl_absorpt_coefficient_mu 9.609
_exptl_absorpt_correction_T_max 1.000
_exptl_absorpt_correction_T_min 0.315
_exptl_absorpt_correction_type empirical
_exptl_absorpt_process_details 'CrystalClear, Rigaku MSC, 2005'
_exptl_crystal_colour orange
_exptl_crystal_density_diffrn 1.628
_exptl_crystal_density_method 'not measured'
_exptl_crystal_description parallelepiped
_exptl_crystal_F_000 5189
_exptl_crystal_size_max 0.38
_exptl_crystal_size_mid 0.13
_exptl_crystal_size_min 0.10
_refine_diff_density_max 1.950
_refine_diff_density_min -3.324
_refine_diff_density_rms 0.136
_refine_ls_extinction_method none
_refine_ls_goodness_of_fit_ref 1.059
_refine_ls_hydrogen_treatment refall
_refine_ls_matrix_type fullcycle
_refine_ls_number_parameters 1322
_refine_ls_number_reflns 16722
_refine_ls_number_restraints 0
_refine_ls_restrained_S_all 1.059
_refine_ls_R_factor_all 0.1008
_refine_ls_R_factor_gt 0.0798
_refine_ls_shift/su_max 0.004
_refine_ls_shift/su_mean 0.000
_refine_ls_structure_factor_coef Fsqd
_refine_ls_weighting_details 'calc w=1/[\s^2^(Fo^2^)+(0.1317P)^2^+21.7723P] where P=(Fo^2^+2Fc^2^)/3'
_refine_ls_weighting_scheme calc
_refine_ls_wR_factor_gt 0.2123
_refine_ls_wR_factor_ref 0.2336
_reflns_number_gt 12500
_reflns_number_total 16722
_reflns_threshold_expression >2sigma(I)
_cod_data_source_file c2dt31928d.txt
_cod_data_source_block peen6_a
_cod_original_sg_symbol_H-M P2(1)/a
_cod_original_formula_sum 'C43.20 H51 Cl2 Dy N12 Ni O15.80'
_cod_database_code 7030196

loop_
_symmetry_equiv_pos_as_xyz
'x, y, z'
'-x+1/2, y+1/2, -z'
'-x, -y, -z'
'x-1/2, -y-1/2, z'

loop_
_atom_site_label
_atom_site_type_symbol
_atom_site_fract_x
_atom_site_fract_y
_atom_site_fract_z
_atom_site_U_iso_or_equiv
_atom_site_adp_type
_atom_site_occupancy
_atom_site_symmetry_multiplicity
_atom_site_calc_flag
_atom_site_refinement_flags
Ni1 Ni 0.19895(8) 0.59484(5) 0.40856(5) 0.0384(3) Uani 1 1 d .
Dy1 Dy 0.21730(3) 0.447074(17) 0.42702(2) 0.04056(13) Uani 1 1 d .
N1 N 0.2703(4) 0.6332(2) 0.3631(3) 0.0407(16) Uani 1 1 d .
N2 N 0.2003(4) 0.5425(2) 0.3510(3) 0.0386(16) Uani 1 1 d .
N11 N 0.2391(4) 0.6462(2) 0.4718(3) 0.0410(16) Uani 1 1 d .
N12 N 0.3033(4) 0.5589(2) 0.4575(3) 0.0405(16) Uani 1 1 d .
N21 N 0.0797(4) 0.6298(2) 0.3723(3) 0.0409(16) Uani 1 1 d .
N22 N 0.1115(4) 0.5503(2) 0.4336(3) 0.0395(16) Uani 1 1 d .
N31 N 0.1314(4) 0.3796(2) 0.4691(3) 0.0443(17) Uani 1 1 d .
N32 N 0.0518(5) 0.4329(2) 0.3844(3) 0.0440(17) Uani 1 1 d .
N41 N 0.3442(4) 0.3883(2) 0.4785(3) 0.0418(16) Uani 1 1 d .
N42 N 0.2761(5) 0.4587(3) 0.5281(3) 0.0483(18) Uani 1 1 d .
N51 N 0.2033(4) 0.3743(2) 0.3571(3) 0.0448(17) Uani 1 1 d .
N52 N 0.3285(4) 0.4432(2) 0.3703(3) 0.0428(17) Uani 1 1 d .
O1 O 0.1654(3) 0.49464(18) 0.3504(2) 0.0406(13) Uani 1 1 d .
O11 O 0.3268(3) 0.50990(18) 0.4479(2) 0.0405(13) Uani 1 1 d .
O21 O 0.1368(3) 0.50641(17) 0.4623(2) 0.0384(12) Uani 1 1 d .
O31 O 0.0109(4) 0.4597(3) 0.3395(3) 0.0629(18) Uani 1 1 d .
H31O H 0.0477 0.4787 0.3309 0.082 Uiso 1 1 calc R
O41 O 0.2432(4) 0.4968(2) 0.5524(2) 0.0507(15) Uani 1 1 d .
O51 O 0.3984(4) 0.4777(2) 0.3787(3) 0.0524(15) Uani 1 1 d .
C1 C 0.3080(5) 0.6790(3) 0.3706(4) 0.047(2) Uani 1 1 d .
H1 H 0.2986 0.6996 0.3983 0.066 Uiso 1 1 calc R
C2 C 0.3601(6) 0.6985(3) 0.3403(4) 0.049(2) Uani 1 1 d .
H2 H 0.3877 0.7310 0.3480 0.069 Uiso 1 1 calc R
C3 C 0.3711(5) 0.6700(3) 0.2990(4) 0.047(2) Uani 1 1 d .
H3 H 0.4065 0.6823 0.2775 0.066 Uiso 1 1 calc R
C4 C 0.3298(5) 0.6227(3) 0.2889(4) 0.048(2) Uani 1 1 d .
H4 H 0.3366 0.6025 0.2603 0.067 Uiso 1 1 calc R
C5 C 0.2787(5) 0.6054(3) 0.3208(3) 0.0396(19) Uani 1 1 d .
C6 C 0.2332(5) 0.5556(3) 0.3136(3) 0.0399(19) Uani 1 1 d .
C7 C 0.2309(6) 0.5235(3) 0.2656(4) 0.053(2) Uani 1 1 d .
H7A H 0.1991 0.4916 0.2674 0.080 Uiso 1 1 calc R
H7B H 0.2911 0.5156 0.2645 0.080 Uiso 1 1 calc R
H7C H 0.2009 0.5424 0.2338 0.080 Uiso 1 1 calc R
C11 C 0.2007(6) 0.6918(3) 0.4774(4) 0.051(2) Uani 1 1 d .
H11 H 0.1478 0.7013 0.4523 0.071 Uiso 1 1 calc R
C12 C 0.2378(7) 0.7250(3) 0.5194(4) 0.060(3) Uani 1 1 d .
H12 H 0.2097 0.7564 0.5233 0.084 Uiso 1 1 calc R
C13 C 0.3161(8) 0.7112(4) 0.5551(4) 0.072(3) Uani 1 1 d .
H13 H 0.3434 0.7332 0.5834 0.101 Uiso 1 1 calc R
C14 C 0.3539(7) 0.6643(4) 0.5485(4) 0.063(3) Uani 1 1 d .
H14 H 0.4077 0.6543 0.5725 0.088 Uiso 1 1 calc R
C15 C 0.3145(5) 0.6329(3) 0.5080(3) 0.0407(19) Uani 1 1 d .
C16 C 0.3500(6) 0.5819(3) 0.4987(3) 0.042(2) Uani 1 1 d .
C17 C 0.4289(6) 0.5605(3) 0.5362(4) 0.049(2) Uani 1 1 d .
H17A H 0.4313 0.5235 0.5306 0.074 Uiso 1 1 calc R
H17B H 0.4258 0.5671 0.5723 0.074 Uiso 1 1 calc R
H17C H 0.4818 0.5766 0.5306 0.074 Uiso 1 1 calc R
C21 C 0.0651(6) 0.6695(3) 0.3395(3) 0.045(2) Uani 1 1 d .
H21 H 0.1143 0.6864 0.3327 0.064 Uiso 1 1 calc R
C22 C -0.0187(6) 0.6874(3) 0.3148(3) 0.046(2) Uani 1 1 d .
H22 H -0.0260 0.7158 0.2914 0.065 Uiso 1 1 calc R
C23 C -0.0897(6) 0.6640(3) 0.3243(4) 0.048(2) Uani 1 1 d .
H23 H -0.1477 0.6755 0.3078 0.068 Uiso 1 1 calc R
C24 C -0.0752(6) 0.6229(3) 0.3587(3) 0.046(2) Uani 1 1 d .
H24 H -0.1238 0.6060 0.3663 0.064 Uiso 1 1 calc R
C25 C 0.0100(5) 0.6061(3) 0.3822(3) 0.0416(19) Uani 1 1 d .
C26 C 0.0289(5) 0.5616(3) 0.4167(4) 0.043(2) Uani 1 1 d .
C27 C -0.0442(6) 0.5314(3) 0.4308(4) 0.055(2) Uani 1 1 d .
H27A H -0.0184 0.5041 0.4556 0.082 Uiso 1 1 calc R
H27B H -0.0825 0.5164 0.3988 0.082 Uiso 1 1 calc R
H27C H -0.0786 0.5543 0.4471 0.082 Uiso 1 1 calc R
C31 C 0.1684(6) 0.3503(3) 0.5104(4) 0.049(2) Uani 1 1 d .
H31 H 0.2306 0.3519 0.5231 0.069 Uiso 1 1 calc R
C32 C 0.1254(6) 0.3183(3) 0.5363(4) 0.056(2) Uani 1 1 d .
H32 H 0.1567 0.2983 0.5654 0.079 Uiso 1 1 calc R
C33 C 0.0352(6) 0.3160(3) 0.5187(4) 0.055(2) Uani 1 1 d .
H33 H 0.0024 0.2948 0.5359 0.077 Uiso 1 1 calc R
C34 C -0.0072(6) 0.3452(3) 0.4752(4) 0.053(2) Uani 1 1 d .
H34 H -0.0694 0.3443 0.4621 0.074 Uiso 1 1 calc R
C35 C 0.0430(6) 0.3756(3) 0.4514(4) 0.047(2) Uani 1 1 d .
C36 C 0.0003(6) 0.4055(3) 0.4038(4) 0.053(2) Uani 1 1 d .
C37 C -0.0991(6) 0.4033(4) 0.3797(4) 0.067(3) Uani 1 1 d .
H37A H -0.1151 0.4254 0.3485 0.100 Uiso 1 1 calc R
H37B H -0.1294 0.4151 0.4056 0.100 Uiso 1 1 calc R
H37C H -0.1166 0.3680 0.3694 0.100 Uiso 1 1 calc R
C41 C 0.3738(6) 0.3492(3) 0.4548(4) 0.048(2) Uani 1 1 d .
H41 H 0.3449 0.3424 0.4190 0.068 Uiso 1 1 calc R
C42 C 0.4445(6) 0.3182(3) 0.4799(4) 0.058(3) Uani 1 1 d .
H42 H 0.4640 0.2911 0.4617 0.081 Uiso 1 1 calc R
C43 C 0.4846(6) 0.3284(4) 0.5316(5) 0.063(3) Uani 1 1 d .
H43 H 0.5326 0.3077 0.5497 0.088 Uiso 1 1 calc R
C44 C 0.4571(6) 0.3682(3) 0.5582(4) 0.061(3) Uani 1 1 d .
H44 H 0.4859 0.3755 0.5939 0.085 Uiso 1 1 calc R
C45 C 0.3844(6) 0.3973(3) 0.5300(4) 0.046(2) Uani 1 1 d .
C46 C 0.3480(6) 0.4376(3) 0.5570(4) 0.047(2) Uani 1 1 d .
C47 C 0.3931(7) 0.4524(3) 0.6133(4) 0.059(3) Uani 1 1 d .
H47A H 0.3586 0.4788 0.6251 0.088 Uiso 1 1 calc R
H47B H 0.4521 0.4656 0.6152 0.088 Uiso 1 1 calc R
H47C H 0.3979 0.4222 0.6360 0.088 Uiso 1 1 calc R
C51 C 0.1380(6) 0.3382(3) 0.3489(4) 0.055(2) Uani 1 1 d .
H51 H 0.1064 0.3338 0.3748 0.077 Uiso 1 1 calc R
C52 C 0.1167(7) 0.3081(4) 0.3046(4) 0.067(3) Uani 1 1 d .
H52 H 0.0720 0.2829 0.3007 0.094 Uiso 1 1 calc R
C53 C 0.1592(8) 0.3139(4) 0.2660(5) 0.082(4) Uani 1 1 d .
H53 H 0.1424 0.2944 0.2345 0.115 Uiso 1 1 calc R
C54 C 0.2278(7) 0.3491(4) 0.2738(4) 0.068(3) Uani 1 1 d .
H54 H 0.2599 0.3529 0.2481 0.095 Uiso 1 1 calc R
C55 C 0.2490(6) 0.3785(3) 0.3192(4) 0.050(2) Uani 1 1 d .
C56 C 0.3220(6) 0.4147(3) 0.3303(4) 0.048(2) Uani 1 1 d .
C57 C 0.3814(7) 0.4172(3) 0.2929(4) 0.060(3) Uani 1 1 d .
H57A H 0.4286 0.4421 0.3062 0.089 Uiso 1 1 calc R
H57B H 0.3467 0.4277 0.2579 0.089 Uiso 1 1 calc R
H57C H 0.4071 0.3834 0.2906 0.089 Uiso 1 1 calc R
Ni2 Ni 0.27605(9) 0.60537(5) 0.09806(6) 0.0426(3) Uani 1 1 d .
Dy2 Dy 0.29016(3) 0.460309(17) 0.06343(2) 0.04214(14) Uani 1 1 d .
N61 N 0.2364(4) 0.6617(2) 0.0398(3) 0.0437(17) Uani 1 1 d .
N62 N 0.3225(4) 0.5776(2) 0.0384(3) 0.0406(16) Uani 1 1 d .
N71 N 0.3858(4) 0.6461(2) 0.1403(3) 0.0470(18) Uani 1 1 d .
N72 N 0.3443(5) 0.5508(2) 0.1484(3) 0.0417(17) Uani 1 1 d .
N81 N 0.1950(4) 0.6317(2) 0.1433(3) 0.0441(17) Uani 1 1 d .
N82 N 0.1704(5) 0.5573(2) 0.0759(3) 0.0443(17) Uani 1 1 d .
N91 N 0.3617(4) 0.4122(2) -0.0016(3) 0.0452(17) Uani 1 1 d .
N92 N 0.2326(5) 0.4782(2) -0.0362(3) 0.0479(18) Uani 1 1 d .
N101 N 0.1724(5) 0.3887(2) 0.0250(3) 0.0470(18) Uani 1 1 d .
N102 N 0.1766(5) 0.4344(2) 0.1137(3) 0.0494(18) Uani 1 1 d .
O61 O 0.3621(3) 0.53087(18) 0.0408(2) 0.0436(14) Uani 1 1 d .
O71 O 0.3197(3) 0.50073(18) 0.1463(2) 0.0394(13) Uani 1 1 d .
O81 O 0.1703(3) 0.51680(18) 0.0441(2) 0.0435(13) Uani 1 1 d .
O91 O 0.1636(4) 0.5129(2) -0.0533(3) 0.0539(16) Uani 1 1 d .
O101 O 0.1830(4) 0.4576(2) 0.1633(3) 0.0587(17) Uani 1 1 d .
C61 C 0.1940(6) 0.7050(3) 0.0429(4) 0.051(2) Uani 1 1 d .
H61 H 0.1819 0.7137 0.0753 0.071 Uiso 1 1 calc R
C62 C 0.1665(7) 0.7383(4) 0.0001(5) 0.072(3) Uani 1 1 d .
H62 H 0.1350 0.7686 0.0031 0.101 Uiso 1 1 calc R
C63 C 0.1859(9) 0.7263(5) -0.0455(6) 0.099(4) Uani 1 1 d .
H63 H 0.1662 0.7479 -0.0753 0.139 Uiso 1 1 calc R
C64 C 0.2345(8) 0.6825(4) -0.0493(5) 0.076(3) Uani 1 1 d .
H64 H 0.2506 0.6744 -0.0807 0.107 Uiso 1 1 calc R
C65 C 0.2588(6) 0.6508(3) -0.0046(4) 0.055(2) Uani 1 1 d .
C66 C 0.3087(5) 0.6028(3) -0.0059(3) 0.041(2) Uani 1 1 d .
C67 C 0.3353(6) 0.5866(3) -0.0537(4) 0.053(2) Uani 1 1 d .
H67A H 0.3674 0.5541 -0.0466 0.079 Uiso 1 1 calc R
H67B H 0.3733 0.6127 -0.0627 0.079 Uiso 1 1 calc R
H67C H 0.2828 0.5821 -0.0831 0.079 Uiso 1 1 calc R
C71 C 0.4047(6) 0.6948(3) 0.1347(4) 0.048(2) Uani 1 1 d .
H71 H 0.3647 0.7148 0.1089 0.068 Uiso 1 1 calc R
C72 C 0.4803(6) 0.7176(3) 0.1648(4) 0.058(3) Uani 1 1 d .
H72 H 0.4913 0.7529 0.1605 0.081 Uiso 1 1 calc R
C73 C 0.5385(6) 0.6892(3) 0.2007(4) 0.060(3) Uani 1 1 d .
H73 H 0.5918 0.7040 0.2209 0.084 Uiso 1 1 calc R
C74 C 0.5199(6) 0.6382(3) 0.2077(4) 0.054(2) Uani 1 1 d .
H74 H 0.5601 0.6178 0.2329 0.075 Uiso 1 1 calc R
C75 C 0.4419(6) 0.6175(3) 0.1776(3) 0.044(2) Uani 1 1 d .
C76 C 0.4175(5) 0.5642(3) 0.1813(3) 0.0391(19) Uani 1 1 d .
C77 C 0.4762(6) 0.5284(3) 0.2205(4) 0.056(2) Uani 1 1 d .
C81 C 0.2093(6) 0.6691(3) 0.1793(4) 0.047(2) Uani 1 1 d .
H81 H 0.2636 0.6871 0.1862 0.066 Uiso 1 1 calc R
C82 C 0.1493(7) 0.6832(3) 0.2070(4) 0.058(3) Uani 1 1 d .
H82 H 0.1624 0.7100 0.2322 0.082 Uiso 1 1 calc R
C83 C 0.0719(6) 0.6578(3) 0.1974(4) 0.051(2) Uani 1 1 d .
H83 H 0.0295 0.6664 0.2158 0.072 Uiso 1 1 calc R
C84 C 0.0553(6) 0.6186(3) 0.1599(4) 0.054(2) Uani 1 1 d .
H84 H 0.0015 0.6003 0.1529 0.076 Uiso 1 1 calc R
C85 C 0.1159(5) 0.6067(3) 0.1336(4) 0.043(2) Uani 1 1 d .
C86 C 0.1042(6) 0.5643(3) 0.0952(4) 0.045(2) Uani 1 1 d .
C87 C 0.0225(6) 0.5336(3) 0.0816(4) 0.056(2) Uani 1 1 d .
H87A H 0.0269 0.5072 0.0561 0.085 Uiso 1 1 calc R
H87B H -0.0277 0.5560 0.0663 0.085 Uiso 1 1 calc R
H87C H 0.0141 0.5175 0.1135 0.085 Uiso 1 1 calc R
C91 C 0.4268(5) 0.3782(3) 0.0149(4) 0.046(2) Uani 1 1 d .
H91 H 0.4449 0.3701 0.0513 0.064 Uiso 1 1 calc R
C92 C 0.4694(6) 0.3542(4) -0.0187(4) 0.057(3) Uani 1 1 d .
H92 H 0.5147 0.3297 -0.0062 0.080 Uiso 1 1 calc R
C93 C 0.4418(7) 0.3680(4) -0.0722(4) 0.064(3) Uani 1 1 d .
H93 H 0.4694 0.3529 -0.0965 0.090 Uiso 1 1 calc R
C94 C 0.3777(7) 0.4020(3) -0.0892(4) 0.055(2) Uani 1 1 d .
H94 H 0.3600 0.4113 -0.1253 0.077 Uiso 1 1 calc R
C95 C 0.3367(6) 0.4239(3) -0.0538(4) 0.050(2) Uani 1 1 d .
C96 C 0.2635(6) 0.4598(3) -0.0723(4) 0.046(2) Uani 1 1 d .
C97 C 0.2281(8) 0.4726(4) -0.1294(4) 0.073(3) Uani 1 1 d .
H97A H 0.1794 0.4969 -0.1337 0.109 Uiso 1 1 calc R
H97B H 0.2070 0.4413 -0.1493 0.109 Uiso 1 1 calc R
H97C H 0.2748 0.4879 -0.1427 0.109 Uiso 1 1 calc R
C101 C 0.1693(6) 0.3619(3) -0.0191(4) 0.051(2) Uani 1 1 d .
H101 H 0.2178 0.3654 -0.0338 0.072 Uiso 1 1 calc R
C102 C 0.1030(7) 0.3303(3) -0.0445(4) 0.060(3) Uani 1 1 d .
H102 H 0.1055 0.3126 -0.0755 0.084 Uiso 1 1 calc R
C103 C 0.0322(7) 0.3250(4) -0.0234(4) 0.066(3) Uani 1 1 d .
H103 H -0.0159 0.3037 -0.0401 0.092 Uiso 1 1 calc R
C104 C 0.0318(6) 0.3508(4) 0.0216(4) 0.063(3) Uani 1 1 d .
H104 H -0.0168 0.3474 0.0364 0.088 Uiso 1 1 calc R
C105 C 0.1032(6) 0.3822(3) 0.0461(4) 0.053(2) Uani 1 1 d .
C106 C 0.1090(6) 0.4076(3) 0.0967(4) 0.050(2) Uani 1 1 d .
C107 C 0.0383(7) 0.4000(4) 0.1247(4) 0.070(3) Uani 1 1 d .
H10A H 0.0554 0.4170 0.1591 0.105 Uiso 1 1 calc R
H10B H 0.0304 0.3633 0.1298 0.105 Uiso 1 1 calc R
H10C H -0.0170 0.4146 0.1036 0.105 Uiso 1 1 calc R
N111 N 0.3583(5) 0.3828(3) 0.1239(3) 0.0463(17) Uani 1 1 d .
N112 N 0.4568(5) 0.4582(2) 0.1067(3) 0.0423(17) Uani 1 1 d .
O111 O 0.5104(4) 0.4978(2) 0.0965(3) 0.0558(16) Uani 1 1 d .
C111 C 0.3090(7) 0.3428(3) 0.1334(4) 0.055(2) Uani 1 1 d .
H111 H 0.2498 0.3403 0.1128 0.077 Uiso 1 1 calc R
C112 C 0.3393(8) 0.3067(3) 0.1703(4) 0.064(3) Uani 1 1 d .
H112 H 0.3026 0.2791 0.1747 0.089 Uiso 1 1 calc R
C113 C 0.4242(8) 0.3103(4) 0.2016(4) 0.067(3) Uani 1 1 d .
H113 H 0.4467 0.2862 0.2289 0.093 Uiso 1 1 calc R
C114 C 0.4758(7) 0.3500(4) 0.1919(4) 0.064(3) Uani 1 1 d .
H114 H 0.5352 0.3529 0.2120 0.090 Uiso 1 1 calc R
C115 C 0.4418(6) 0.3848(3) 0.1538(4) 0.050(2) Uani 1 1 d .
C116 C 0.4988(6) 0.4268(3) 0.1415(4) 0.049(2) Uani 1 1 d .
C117 C 0.5924(6) 0.4293(4) 0.1681(4) 0.066(3) Uani 1 1 d .
H11A H 0.6176 0.4604 0.1574 0.098 Uiso 1 1 calc R
H11B H 0.6222 0.3993 0.1585 0.098 Uiso 1 1 calc R
H11C H 0.6004 0.4297 0.2063 0.098 Uiso 1 1 calc R
Cl1 Cl 0.41542(19) 0.25622(9) 0.35014(11) 0.0675(7) Uani 1 1 d .
O121 O 0.3427(6) 0.2519(3) 0.3722(3) 0.095(3) Uani 1 1 d .
O122 O 0.4875(6) 0.2283(3) 0.3820(3) 0.097(3) Uani 1 1 d .
O123 O 0.3943(6) 0.2369(4) 0.2966(3) 0.103(3) Uani 1 1 d .
O124 O 0.4416(6) 0.3092(3) 0.3515(4) 0.101(3) Uani 1 1 d .
Cl2 Cl 0.59268(18) 0.26342(9) 0.11652(12) 0.0691(7) Uani 1 1 d .
O131 O 0.6477(8) 0.3002(4) 0.1495(5) 0.162(5) Uani 1 1 d .
O132 O 0.5407(11) 0.2362(5) 0.1444(6) 0.132(6) Uani 0.79(2) 1 d P
O133 O 0.6439(9) 0.2308(5) 0.0961(8) 0.144(8) Uani 0.79(2) 1 d P
O134 O 0.5411(14) 0.2957(7) 0.0849(6) 0.175(9) Uani 0.79(2) 1 d P
O32A O 0.613(3) 0.2201(13) 0.1412(14) 0.067(13) Uiso 0.21(2) 1 d P
O33A O 0.613(3) 0.2630(17) 0.0601(15) 0.079(14) Uiso 0.21(2) 1 d P
O34A O 0.495(3) 0.264(2) 0.096(2) 0.102(17) Uiso 0.21(2) 1 d P
Cl3 Cl 0.66093(15) 0.69371(8) 0.35052(9) 0.0524(5) Uani 1 1 d .
O141 O 0.5704(4) 0.6788(3) 0.3305(3) 0.074(2) Uani 1 1 d .
O142 O 0.6747(5) 0.7195(3) 0.4002(3) 0.077(2) Uani 1 1 d .
O143 O 0.7144(5) 0.6483(2) 0.3587(3) 0.077(2) Uani 1 1 d .
O144 O 0.6874(5) 0.7269(2) 0.3137(3) 0.072(2) Uani 1 1 d .
Cl4 Cl 0.79057(15) 0.68701(8) 0.17721(10) 0.0539(5) Uani 1 1 d .
O151 O 0.7407(5) 0.6535(3) 0.2000(3) 0.090(3) Uani 1 1 d .
O152 O 0.8263(5) 0.7267(2) 0.2138(3) 0.080(2) Uani 1 1 d .
O153 O 0.7380(7) 0.7096(3) 0.1314(4) 0.133(4) Uani 1 1 d .
O154 O 0.8598(6) 0.6601(4) 0.1654(5) 0.140(4) Uani 1 1 d .
O1M O 0.7417 0.5388 0.2776 0.245 Uani 1 1 d .
C1M C 0.7728 0.4898 0.2857 0.168 Uani 1 1 d .
O2M O 0.6466 0.3960 0.3384 0.121 Uani 0.50 1 d P
C2M C 0.6228 0.4404 0.3022 0.083 Uani 0.50 1 d P
O3M O 0.9647 0.5415 0.2479 0.088 Uani 0.50 1 d P
C3M C 0.9742 0.4964 0.2225 0.123 Uani 0.50 1 d P
O4M O 0.8833 0.4547 0.2277 0.074 Uiso 0.40 1 d P
C4M C 0.9055 0.3980 0.2199 0.089 Uiso 0.40 1 d P
O1W O 0.6801 0.4080 0.3049 0.152 Uani 0.50 1 d P
O2W O 0.7157 0.3178 0.2645 0.156 Uani 0.40 1 d P
O3W O 0.8506 0.3853 0.2224 0.169 Uiso 0.30 1 d P
H41O H 0.2050 0.5124 0.5246 0.078 Uiso 1 1 d .
H51O H 0.3804 0.4957 0.3923 0.063 Uiso 1 1 d .
H91O H 0.1505 0.5215 -0.0281 0.053 Uiso 1 1 d .
H95O H 0.2199 0.4768 0.1664 0.057 Uiso 1 1 d .
H96O H 0.4750 0.5147 0.0792 0.051 Uiso 1 1 d .

loop_
_atom_site_aniso_label
_atom_site_aniso_U_11
_atom_site_aniso_U_22
_atom_site_aniso_U_33
_atom_site_aniso_U_23
_atom_site_aniso_U_13
_atom_site_aniso_U_12
Ni1 0.0359(7) 0.0265(6) 0.0585(9) 0.0012(6) 0.0226(6) 0.0007(5)
Dy1 0.0381(3) 0.0252(2) 0.0635(3) 0.0019(2) 0.0225(2) -0.00139(19)
N1 0.035(4) 0.029(3) 0.063(5) 0.003(3) 0.024(3) -0.005(3)
N2 0.039(4) 0.021(3) 0.063(5) 0.002(3) 0.026(3) 0.001(3)
N11 0.043(4) 0.028(3) 0.061(4) -0.005(3) 0.028(4) -0.003(3)
N12 0.042(4) 0.026(3) 0.063(5) -0.006(3) 0.031(4) -0.007(3)
N21 0.041(4) 0.029(3) 0.060(4) 0.000(3) 0.025(3) 0.004(3)
N22 0.036(4) 0.031(3) 0.056(4) 0.001(3) 0.020(3) 0.001(3)
N31 0.040(4) 0.030(3) 0.066(5) 0.000(3) 0.020(4) -0.005(3)
N32 0.045(4) 0.036(4) 0.055(4) 0.002(3) 0.020(4) 0.001(3)
N41 0.033(4) 0.029(3) 0.065(5) 0.008(3) 0.015(3) 0.000(3)
N42 0.046(4) 0.035(4) 0.072(5) 0.000(3) 0.030(4) -0.003(3)
N51 0.036(4) 0.032(3) 0.071(5) -0.003(3) 0.023(4) -0.004(3)
N52 0.032(4) 0.024(3) 0.080(5) 0.005(3) 0.030(4) 0.002(3)
O1 0.038(3) 0.022(2) 0.065(4) 0.004(2) 0.019(3) -0.002(2)
O11 0.042(3) 0.022(2) 0.064(4) 0.000(2) 0.026(3) -0.004(2)
O21 0.041(3) 0.024(2) 0.055(3) 0.004(2) 0.023(3) 0.005(2)
O31 0.047(4) 0.063(4) 0.075(5) 0.016(3) 0.010(3) -0.013(3)
O41 0.058(4) 0.034(3) 0.064(4) -0.006(3) 0.023(3) -0.001(3)
O51 0.052(4) 0.035(3) 0.082(4) -0.001(3) 0.040(3) -0.005(3)
C1 0.044(5) 0.033(4) 0.066(6) -0.003(4) 0.020(4) 0.001(4)
C2 0.050(5) 0.037(4) 0.066(6) 0.008(4) 0.024(5) -0.012(4)
C3 0.040(5) 0.045(5) 0.061(6) 0.011(4) 0.022(4) -0.002(4)
C4 0.049(5) 0.035(4) 0.070(6) 0.003(4) 0.032(5) 0.002(4)
C5 0.034(4) 0.035(4) 0.057(5) 0.009(4) 0.026(4) 0.009(3)
C6 0.038(5) 0.029(4) 0.057(5) 0.000(3) 0.019(4) 0.004(3)
C7 0.069(6) 0.034(4) 0.063(6) -0.002(4) 0.027(5) 0.003(4)
C11 0.057(6) 0.032(4) 0.078(6) 0.002(4) 0.046(5) 0.004(4)
C12 0.071(7) 0.036(5) 0.082(7) -0.017(5) 0.035(6) 0.002(5)
C13 0.091(8) 0.052(6) 0.080(8) -0.018(5) 0.034(7) 0.004(6)
C14 0.078(7) 0.050(6) 0.059(6) -0.013(5) 0.018(5) 0.000(5)
C15 0.036(5) 0.029(4) 0.061(5) 0.002(4) 0.021(4) -0.004(3)
C16 0.046(5) 0.035(4) 0.048(5) -0.003(4) 0.017(4) -0.005(4)
C17 0.048(5) 0.038(5) 0.058(6) 0.000(4) 0.009(4) 0.001(4)
C21 0.046(5) 0.033(4) 0.064(6) 0.000(4) 0.027(4) 0.004(4)
C22 0.047(5) 0.035(4) 0.063(6) 0.009(4) 0.026(4) 0.016(4)
C23 0.039(5) 0.041(5) 0.070(6) -0.006(4) 0.024(5) 0.011(4)
C24 0.043(5) 0.035(4) 0.066(6) -0.006(4) 0.025(4) 0.001(4)
C25 0.042(5) 0.029(4) 0.058(5) 0.000(4) 0.021(4) 0.002(4)
C26 0.030(5) 0.038(4) 0.067(6) -0.002(4) 0.023(4) -0.009(4)
C27 0.041(5) 0.047(5) 0.087(7) 0.015(5) 0.036(5) -0.001(4)
C31 0.052(5) 0.030(4) 0.072(6) -0.006(4) 0.029(5) -0.009(4)
C32 0.059(6) 0.035(5) 0.086(7) 0.008(4) 0.038(5) -0.001(4)
C33 0.055(6) 0.035(5) 0.086(7) -0.010(4) 0.036(5) -0.013(4)
C34 0.045(5) 0.039(5) 0.078(7) 0.000(4) 0.023(5) -0.005(4)
C35 0.052(6) 0.027(4) 0.071(6) -0.003(4) 0.030(5) -0.011(4)
C36 0.050(6) 0.028(4) 0.086(7) -0.005(4) 0.027(5) -0.013(4)
C37 0.036(5) 0.055(6) 0.100(8) 0.016(5) 0.002(5) -0.015(4)
C41 0.046(5) 0.034(4) 0.072(6) 0.010(4) 0.027(5) 0.002(4)
C42 0.047(6) 0.039(5) 0.089(8) 0.005(5) 0.021(5) 0.002(4)
C43 0.046(6) 0.046(5) 0.098(8) 0.008(5) 0.020(6) 0.006(4)
C44 0.060(6) 0.047(5) 0.076(7) 0.007(5) 0.017(5) -0.006(5)
C45 0.048(5) 0.030(4) 0.070(6) 0.015(4) 0.030(5) 0.001(4)
C46 0.047(5) 0.036(4) 0.063(6) 0.007(4) 0.021(5) -0.006(4)
C47 0.069(7) 0.047(5) 0.064(7) 0.002(4) 0.024(5) -0.002(5)
C51 0.051(6) 0.039(5) 0.073(6) -0.013(4) 0.015(5) 0.000(4)
C52 0.070(7) 0.058(6) 0.085(8) -0.011(5) 0.039(6) -0.010(5)
C53 0.097(9) 0.068(7) 0.086(8) -0.040(6) 0.033(7) -0.007(7)
C54 0.093(8) 0.045(5) 0.074(7) -0.009(5) 0.038(6) 0.002(5)
C55 0.056(6) 0.034(4) 0.063(6) -0.001(4) 0.021(5) 0.002(4)
C56 0.047(5) 0.032(4) 0.072(6) 0.013(4) 0.029(5) 0.009(4)
C57 0.069(7) 0.038(5) 0.087(7) 0.009(5) 0.048(6) 0.012(5)
Ni2 0.0406(8) 0.0252(6) 0.0668(9) -0.0034(6) 0.0226(7) -0.0010(6)
Dy2 0.0432(3) 0.0250(2) 0.0649(3) -0.0029(2) 0.0259(3) -0.00160(19)
N61 0.033(4) 0.031(3) 0.069(5) 0.000(3) 0.017(4) -0.004(3)
N62 0.032(4) 0.024(3) 0.070(5) 0.003(3) 0.021(3) 0.001(3)
N71 0.039(4) 0.030(3) 0.079(5) -0.005(3) 0.028(4) 0.000(3)
N72 0.053(5) 0.020(3) 0.063(5) -0.006(3) 0.034(4) -0.002(3)
N81 0.035(4) 0.035(4) 0.067(5) 0.002(3) 0.021(3) 0.003(3)
N82 0.040(4) 0.032(4) 0.066(5) -0.004(3) 0.023(4) 0.003(3)
N91 0.045(4) 0.032(3) 0.066(5) -0.007(3) 0.028(4) -0.002(3)
N92 0.042(4) 0.029(3) 0.075(5) 0.002(3) 0.018(4) -0.002(3)
N101 0.054(5) 0.027(3) 0.064(5) 0.002(3) 0.020(4) -0.005(3)
N102 0.045(4) 0.033(4) 0.081(5) -0.010(3) 0.035(4) -0.003(3)
O61 0.042(3) 0.026(3) 0.068(4) 0.001(2) 0.023(3) 0.000(2)
O71 0.048(3) 0.027(3) 0.049(3) -0.002(2) 0.023(3) -0.004(2)
O81 0.041(3) 0.026(3) 0.066(4) -0.008(2) 0.019(3) -0.002(2)
O91 0.045(4) 0.041(3) 0.080(4) 0.002(3) 0.026(3) 0.003(3)
O101 0.076(5) 0.041(3) 0.073(4) -0.019(3) 0.046(4) -0.014(3)
C61 0.052(5) 0.022(4) 0.087(7) -0.002(4) 0.032(5) 0.004(4)
C62 0.080(8) 0.038(5) 0.117(9) 0.010(6) 0.060(7) 0.020(5)
C63 0.124(11) 0.066(8) 0.131(11) 0.050(8) 0.076(10) 0.039(8)
C64 0.115(9) 0.046(6) 0.086(8) 0.022(5) 0.057(7) 0.015(6)
C65 0.052(6) 0.031(4) 0.094(8) -0.002(4) 0.037(5) 0.001(4)
C66 0.039(5) 0.022(4) 0.066(6) -0.003(4) 0.023(4) -0.003(3)
C67 0.061(6) 0.040(5) 0.063(6) 0.004(4) 0.027(5) 0.010(4)
C71 0.043(5) 0.028(4) 0.079(6) -0.004(4) 0.026(5) 0.000(4)
C72 0.054(6) 0.030(4) 0.091(7) -0.016(5) 0.020(5) -0.007(4)
C73 0.051(6) 0.045(5) 0.089(7) -0.005(5) 0.028(5) -0.014(5)
C74 0.047(5) 0.046(5) 0.076(7) -0.009(5) 0.031(5) -0.008(4)
C75 0.045(5) 0.037(4) 0.056(5) -0.004(4) 0.022(4) -0.003(4)
C76 0.034(5) 0.037(4) 0.052(5) -0.007(4) 0.022(4) -0.009(4)
C77 0.062(6) 0.043(5) 0.064(6) 0.004(4) 0.017(5) 0.007(4)
C81 0.043(5) 0.033(4) 0.070(6) -0.002(4) 0.023(5) 0.006(4)
C82 0.063(6) 0.040(5) 0.070(7) -0.008(4) 0.014(5) 0.010(5)
C83 0.057(6) 0.039(5) 0.068(6) 0.003(4) 0.036(5) 0.012(4)
C84 0.040(5) 0.044(5) 0.083(7) 0.001(5) 0.024(5) 0.007(4)
C85 0.034(5) 0.031(4) 0.072(6) 0.002(4) 0.026(4) 0.009(4)
C86 0.039(5) 0.028(4) 0.071(6) -0.003(4) 0.020(5) 0.002(4)
C87 0.043(5) 0.049(5) 0.084(7) -0.007(5) 0.027(5) -0.011(4)
C91 0.038(5) 0.034(4) 0.066(6) -0.004(4) 0.017(4) -0.002(4)
C92 0.046(6) 0.047(5) 0.087(8) -0.009(5) 0.033(5) -0.004(4)
C93 0.061(7) 0.059(6) 0.091(8) -0.016(6) 0.052(6) -0.018(5)
C94 0.067(7) 0.043(5) 0.066(6) -0.002(4) 0.037(5) -0.004(5)
C95 0.057(6) 0.034(4) 0.067(6) -0.004(4) 0.031(5) -0.012(4)
C96 0.053(6) 0.032(4) 0.063(6) -0.005(4) 0.030(5) -0.008(4)
C97 0.101(9) 0.055(6) 0.067(7) 0.002(5) 0.032(6) 0.010(6)
C101 0.056(6) 0.033(4) 0.067(6) -0.004(4) 0.022(5) -0.007(4)
C102 0.070(7) 0.035(5) 0.080(7) -0.007(4) 0.027(6) -0.008(5)
C103 0.060(6) 0.052(6) 0.089(8) -0.020(5) 0.027(6) -0.025(5)
C104 0.047(6) 0.053(6) 0.095(8) -0.006(5) 0.031(6) -0.009(5)
C105 0.045(5) 0.030(4) 0.094(7) 0.001(4) 0.034(5) -0.005(4)
C106 0.044(5) 0.032(4) 0.082(7) 0.006(4) 0.032(5) -0.004(4)
C107 0.075(7) 0.052(6) 0.100(8) -0.013(5) 0.054(7) -0.013(5)
N111 0.054(5) 0.038(4) 0.057(5) 0.003(3) 0.031(4) 0.008(3)
N112 0.049(4) 0.029(3) 0.057(4) 0.001(3) 0.027(4) -0.001(3)
O111 0.047(4) 0.040(3) 0.081(4) 0.005(3) 0.017(3) -0.003(3)
C111 0.071(7) 0.030(4) 0.075(7) 0.001(4) 0.038(5) 0.001(4)
C112 0.090(8) 0.033(5) 0.090(8) 0.005(5) 0.063(7) 0.008(5)
C113 0.079(8) 0.056(6) 0.081(8) 0.022(5) 0.050(7) 0.024(6)
C114 0.065(7) 0.054(6) 0.079(7) 0.015(5) 0.029(6) 0.016(5)
C115 0.052(6) 0.035(4) 0.073(6) -0.001(4) 0.034(5) 0.011(4)
C116 0.045(5) 0.041(5) 0.069(6) -0.001(4) 0.029(5) 0.005(4)
C117 0.054(6) 0.068(7) 0.081(7) 0.016(6) 0.029(6) 0.006(5)
Cl1 0.0834(19) 0.0443(12) 0.0851(19) 0.0113(12) 0.0406(15) 0.0129(12)
O121 0.098(6) 0.102(6) 0.107(6) -0.014(5) 0.067(5) -0.011(5)
O122 0.122(7) 0.080(5) 0.092(6) 0.025(5) 0.034(5) 0.046(5)
O123 0.132(8) 0.105(7) 0.087(6) -0.015(5) 0.058(6) -0.013(6)
O124 0.119(7) 0.046(4) 0.150(8) 0.012(5) 0.060(6) 0.006(4)
Cl2 0.0717(17) 0.0401(12) 0.101(2) -0.0013(12) 0.0318(15) 0.0080(12)
O131 0.157(10) 0.128(9) 0.224(13) -0.105(9) 0.090(10) -0.069(8)
O132 0.162(15) 0.091(9) 0.177(14) 0.036(9) 0.103(11) 0.007(9)
O133 0.115(10) 0.102(10) 0.25(2) -0.061(13) 0.111(12) 0.011(8)
O134 0.23(2) 0.162(15) 0.144(13) 0.097(12) 0.064(13) 0.118(15)
Cl3 0.0510(13) 0.0381(10) 0.0729(15) 0.0012(10) 0.0246(11) -0.0017(9)
O141 0.047(4) 0.090(5) 0.085(5) 0.005(4) 0.017(4) -0.006(4)
O142 0.096(6) 0.063(4) 0.078(5) -0.016(4) 0.037(4) -0.001(4)
O143 0.065(5) 0.048(4) 0.123(6) 0.002(4) 0.032(4) 0.013(3)
O144 0.093(5) 0.052(4) 0.081(5) 0.007(3) 0.042(4) -0.022(4)
Cl4 0.0515(13) 0.0388(11) 0.0766(16) 0.0051(10) 0.0262(12) -0.0028(10)
O151 0.103(6) 0.091(6) 0.091(6) -0.004(4) 0.051(5) -0.044(5)
O152 0.109(6) 0.043(4) 0.075(5) 0.002(3) 0.003(4) -0.005(4)
O153 0.162(9) 0.065(5) 0.123(7) 0.039(5) -0.049(7) -0.015(6)
O154 0.077(6) 0.154(10) 0.214(11) -0.061(9) 0.083(7) 0.009(6)
O1M 0.240 0.340 0.199 -0.024 0.137 -0.057
C1M 0.155 0.134 0.254 0.119 0.121 0.055
O2M 0.112 0.190 0.075 0.032 0.048 -0.011
C2M 0.089 0.105 0.043 0.007 -0.004 0.022
O3M 0.050 0.152 0.060 0.032 0.009 0.010
C3M 0.099 0.172 0.068 -0.076 -0.029 0.091
O1W 0.138 0.199 0.076 0.025 -0.044 0.019
O2W 0.102 0.140 0.184 0.013 -0.038 0.061

loop_
_atom_type_symbol
_atom_type_description
_atom_type_scat_dispersion_real
_atom_type_scat_dispersion_imag
_atom_type_scat_source
C C 0.0181 0.0091 'International Tables Vol C Tables 4.2.6.8 and 6.1.1.4'
H H 0.0000 0.0000 'International Tables Vol C Tables 4.2.6.8 and 6.1.1.4'
N N 0.0311 0.0180 'International Tables Vol C Tables 4.2.6.8 and 6.1.1.4'
O O 0.0492 0.0322 'International Tables Vol C Tables 4.2.6.8 and 6.1.1.4'
Ni Ni -3.0029 0.5091 'International Tables Vol C Tables 4.2.6.8 and 6.1.1.4'
Dy Dy -9.8046 9.8477 'International Tables Vol C Tables 4.2.6.8 and 6.1.1.4'
Cl Cl 0.3639 0.7018 'International Tables Vol C Tables 4.2.6.8 and 6.1.1.4'

loop_
_geom_angle_atom_site_label_1
_geom_angle_atom_site_label_2
_geom_angle_atom_site_label_3
_geom_angle
N12 Ni1 N22 91.9(3)
N12 Ni1 N2 89.7(3)
N22 Ni1 N2 89.9(3)
N12 Ni1 N21 167.4(3)
N22 Ni1 N21 78.1(3)
N2 Ni1 N21 97.9(3)
N12 Ni1 N1 96.7(3)
N22 Ni1 N1 164.7(3)
N2 Ni1 N1 77.6(3)
N21 Ni1 N1 94.8(3)
N12 Ni1 N11 76.7(3)
N22 Ni1 N11 101.3(3)
N2 Ni1 N11 162.5(3)
N21 Ni1 N11 97.5(3)
N1 Ni1 N11 93.0(3)
O1 Dy1 O11 84.08(18)
O1 Dy1 O21 83.53(18)
O11 Dy1 O21 83.39(17)
O1 Dy1 N32 67.4(2)
O11 Dy1 N32 143.22(19)
O21 Dy1 N32 71.16(19)
O1 Dy1 N52 69.93(19)
O11 Dy1 N52 66.0(2)
O21 Dy1 N52 140.75(18)
N32 Dy1 N52 120.3(2)
O1 Dy1 N42 140.83(19)
O11 Dy1 N42 68.6(2)
O21 Dy1 N42 66.4(2)
N32 Dy1 N42 120.7(2)
N52 Dy1 N42 118.9(2)
O1 Dy1 N41 144.4(2)
O11 Dy1 N41 82.79(18)
O21 Dy1 N41 127.3(2)
N32 Dy1 N41 133.8(2)
N52 Dy1 N41 74.5(2)
N42 Dy1 N41 61.1(2)
O1 Dy1 N51 80.4(2)
O11 Dy1 N51 126.6(2)
O21 Dy1 N51 143.69(19)
N32 Dy1 N51 72.6(2)
N52 Dy1 N51 60.6(2)
N42 Dy1 N51 138.5(2)
N41 Dy1 N51 81.3(2)
O1 Dy1 N31 128.3(2)
O11 Dy1 N31 143.0(2)
O21 Dy1 N31 83.39(19)
N32 Dy1 N31 61.0(2)
N52 Dy1 N31 135.8(2)
N42 Dy1 N31 74.5(2)
N41 Dy1 N31 78.2(2)
N51 Dy1 N31 81.5(2)
C1 N1 C5 117.8(7)
C1 N1 Ni1 129.1(6)
C5 N1 Ni1 113.1(5)
C6 N2 O1 118.8(6)
C6 N2 Ni1 118.6(5)
O1 N2 Ni1 122.6(5)
C15 N11 C11 118.7(7)
C15 N11 Ni1 114.7(5)
C11 N11 Ni1 126.5(6)
C16 N12 O11 117.9(7)
C16 N12 Ni1 120.3(5)
O11 N12 Ni1 121.8(5)
C21 N21 C25 118.3(7)
C21 N21 Ni1 128.4(6)
C25 N21 Ni1 113.2(5)
C26 N22 O21 119.9(6)
C26 N22 Ni1 117.6(5)
O21 N22 Ni1 122.1(5)
C31 N31 C35 115.1(7)
C31 N31 Dy1 124.4(5)
C35 N31 Dy1 120.3(5)
C36 N32 O31 114.9(7)
C36 N32 Dy1 125.4(6)
O31 N32 Dy1 119.4(5)
C41 N41 C45 117.9(7)
C41 N41 Dy1 121.3(6)
C45 N41 Dy1 120.7(5)
C46 N42 O41 114.5(7)
C46 N42 Dy1 124.5(6)
O41 N42 Dy1 119.5(5)
C51 N51 C55 117.1(8)
C51 N51 Dy1 122.1(6)
C55 N51 Dy1 119.2(5)
C56 N52 O51 113.4(7)
C56 N52 Dy1 125.6(6)
O51 N52 Dy1 120.6(5)
N2 O1 Dy1 115.6(4)
N12 O11 Dy1 118.7(4)
N22 O21 Dy1 116.3(4)
N32 O31 H31O 109.5
N42 O41 H41O 101.7
N52 O51 H51O 96.2
N1 C1 C2 123.8(8)
N1 C1 H1 118.1
C2 C1 H1 118.1
C3 C2 C1 118.4(8)
C3 C2 H2 120.8
C1 C2 H2 120.8
C2 C3 C4 119.1(8)
C2 C3 H3 120.4
C4 C3 H3 120.4
C5 C4 C3 119.6(8)
C5 C4 H4 120.2
C3 C4 H4 120.2
N1 C5 C4 121.1(7)
N1 C5 C6 115.3(7)
C4 C5 C6 123.5(8)
N2 C6 C5 114.9(7)
N2 C6 C7 124.8(7)
C5 C6 C7 120.2(8)
C6 C7 H7A 109.5
C6 C7 H7B 109.5
H7A C7 H7B 109.5
C6 C7 H7C 109.5
H7A C7 H7C 109.5
H7B C7 H7C 109.5
N11 C11 C12 121.4(9)
N11 C11 H11 119.3
C12 C11 H11 119.3
C13 C12 C11 118.8(9)
C13 C12 H12 120.6
C11 C12 H12 120.6
C12 C13 C14 118.6(10)
C12 C13 H13 120.7
C14 C13 H13 120.7
C15 C14 C13 120.5(10)
C15 C14 H14 119.8
C13 C14 H14 119.8
N11 C15 C14 122.0(8)
N11 C15 C16 114.2(7)
C14 C15 C16 123.8(8)
N12 C16 C17 125.3(7)
N12 C16 C15 113.7(7)
C17 C16 C15 121.0(7)
C16 C17 H17A 109.5
C16 C17 H17B 109.5
H17A C17 H17B 109.5
C16 C17 H17C 109.5
H17A C17 H17C 109.5
H17B C17 H17C 109.5
N21 C21 C22 123.3(8)
N21 C21 H21 118.4
C22 C21 H21 118.4
C23 C22 C21 119.3(8)
C23 C22 H22 120.4
C21 C22 H22 120.4
C22 C23 C24 118.0(8)
C22 C23 H23 121.0
C24 C23 H23 121.0
C23 C24 C25 120.6(8)
C23 C24 H24 119.7
C25 C24 H24 119.7
N21 C25 C24 120.6(7)
N21 C25 C26 116.4(7)
C24 C25 C26 122.9(8)
N22 C26 C25 114.7(7)
N22 C26 C27 123.8(8)
C25 C26 C27 121.5(7)
C26 C27 H27A 109.5
C26 C27 H27B 109.5
H27A C27 H27B 109.5
C26 C27 H27C 109.5
H27A C27 H27C 109.5
H27B C27 H27C 109.5
N31 C31 C32 126.3(9)
N31 C31 H31 116.8
C32 C31 H31 116.8
C31 C32 C33 117.5(9)
C31 C32 H32 121.2
C33 C32 H32 121.2
C32 C33 C34 118.8(9)
C32 C33 H33 120.6
C34 C33 H33 120.6
C35 C34 C33 118.7(9)
C35 C34 H34 120.6
C33 C34 H34 120.6
N31 C35 C34 123.4(9)
N31 C35 C36 116.6(7)
C34 C35 C36 120.0(8)
N32 C36 C35 115.9(8)
N32 C36 C37 122.9(9)
C35 C36 C37 121.2(8)
C36 C37 H37A 109.5
C36 C37 H37B 109.5
H37A C37 H37B 109.5
C36 C37 H37C 109.5
H37A C37 H37C 109.5
H37B C37 H37C 109.5
N41 C41 C42 123.6(9)
N41 C41 H41 118.2
C42 C41 H41 118.2
C43 C42 C41 117.4(9)
C43 C42 H42 121.3
C41 C42 H42 121.3
C42 C43 C44 121.6(9)
C42 C43 H43 119.2
C44 C43 H43 119.2
C43 C44 C45 117.3(9)
C43 C44 H44 121.4
C45 C44 H44 121.4
N41 C45 C44 122.1(8)
N41 C45 C46 117.9(8)
C44 C45 C46 119.9(9)
N42 C46 C45 114.3(8)
N42 C46 C47 124.8(8)
C45 C46 C47 120.9(8)
C46 C47 H47A 109.5
C46 C47 H47B 109.5
H47A C47 H47B 109.5
C46 C47 H47C 109.5
H47A C47 H47C 109.5
H47B C47 H47C 109.5
N51 C51 C52 122.1(10)
N51 C51 H51 119.0
C52 C51 H51 119.0
C53 C52 C51 120.7(10)
C53 C52 H52 119.6
C51 C52 H52 119.6
C52 C53 C54 118.7(10)
C52 C53 H53 120.6
C54 C53 H53 120.6
C55 C54 C53 119.5(10)
C55 C54 H54 120.2
C53 C54 H54 120.2
N51 C55 C54 121.8(9)
N51 C55 C56 116.2(8)
C54 C55 C56 122.0(9)
N52 C56 C55 115.6(8)
N52 C56 C57 125.4(8)
C55 C56 C57 118.9(8)
C56 C57 H57A 109.5
C56 C57 H57B 109.5
H57A C57 H57B 109.5
C56 C57 H57C 109.5
H57A C57 H57C 109.5
H57B C57 H57C 109.5
N62 Ni2 N82 89.6(3)
N62 Ni2 N72 90.9(3)
N82 Ni2 N72 90.3(3)
N62 Ni2 N81 163.9(3)
N82 Ni2 N81 77.9(3)
N72 Ni2 N81 99.0(3)
N62 Ni2 N71 100.2(3)
N82 Ni2 N71 164.7(3)
N72 Ni2 N71 77.9(3)
N81 Ni2 N71 94.2(3)
N62 Ni2 N61 77.6(3)
N82 Ni2 N61 99.2(3)
N72 Ni2 N61 164.9(3)
N81 Ni2 N61 94.4(3)
N71 Ni2 N61 94.4(3)
O61 Dy2 O81 82.20(18)
O61 Dy2 O71 83.72(19)
O81 Dy2 O71 82.52(18)
O61 Dy2 N112 67.69(19)
O81 Dy2 N112 141.20(18)
O71 Dy2 N112 70.8(2)
O61 Dy2 N102 142.27(19)
O81 Dy2 N102 69.4(2)
O71 Dy2 N102 68.7(2)
N112 Dy2 N102 122.1(2)
O61 Dy2 N92 70.2(2)
O81 Dy2 N92 67.6(2)
O71 Dy2 N92 142.18(19)
N112 Dy2 N92 119.8(2)
N102 Dy2 N92 117.6(2)
O61 Dy2 N91 83.7(2)
O81 Dy2 N91 128.6(2)
O71 Dy2 N91 144.1(2)
N112 Dy2 N91 73.3(2)
N102 Dy2 N91 133.5(2)
N92 Dy2 N91 61.1(2)
O61 Dy2 N111 128.3(2)
O81 Dy2 N111 142.6(2)
O71 Dy2 N111 80.56(19)
N112 Dy2 N111 60.6(2)
N102 Dy2 N111 73.4(2)
N92 Dy2 N111 137.1(2)
N91 Dy2 N111 81.2(2)
O61 Dy2 N101 143.6(2)
O81 Dy2 N101 85.37(19)
O71 Dy2 N101 128.3(2)
N112 Dy2 N101 133.3(2)
N102 Dy2 N101 59.9(2)
N92 Dy2 N101 73.5(2)
N91 Dy2 N101 77.8(2)
N111 Dy2 N101 79.5(2)
C61 N61 C65 119.2(8)
C61 N61 Ni2 127.6(7)
C65 N61 Ni2 113.2(5)
C66 N62 O61 117.2(7)
C66 N62 Ni2 120.1(5)
O61 N62 Ni2 122.5(5)
C71 N71 C75 119.2(7)
C71 N71 Ni2 127.6(6)
C75 N71 Ni2 113.2(5)
C76 N72 O71 118.8(7)
C76 N72 Ni2 117.8(5)
O71 N72 Ni2 123.3(5)
C81 N81 C85 117.2(7)
C81 N81 Ni2 129.2(6)
C85 N81 Ni2 113.6(5)
C86 N82 O81 119.1(7)
C86 N82 Ni2 119.0(6)
O81 N82 Ni2 121.8(5)
C91 N91 C95 117.9(8)
C91 N91 Dy2 122.3(6)
C95 N91 Dy2 119.7(5)
C96 N92 O91 115.1(7)
C96 N92 Dy2 126.2(6)
O91 N92 Dy2 118.6(5)
C101 N101 C105 116.0(8)
C101 N101 Dy2 124.2(6)
C105 N101 Dy2 119.3(6)
C106 N102 O101 114.4(7)
C106 N102 Dy2 127.0(7)
O101 N102 Dy2 118.0(5)
N62 O61 Dy2 118.3(4)
N72 O71 Dy2 116.9(4)
N82 O81 Dy2 119.3(4)
N92 O91 H91O 105.9
N102 O101 H95O 104.3
N61 C61 C62 122.3(9)
N61 C61 H61 118.9
C62 C61 H61 118.9
C63 C62 C61 118.5(9)
C63 C62 H62 120.8
C61 C62 H62 120.8
C62 C63 C64 120.7(11)
C62 C63 H63 119.7
C64 C63 H63 119.7
C63 C64 C65 117.2(10)
C63 C64 H64 121.4
C65 C64 H64 121.4
N61 C65 C64 122.0(8)
N61 C65 C66 117.6(8)
C64 C65 C66 120.4(9)
N62 C66 C67 126.4(7)
N62 C66 C65 111.6(8)
C67 C66 C65 121.9(8)
C66 C67 H67A 109.5
C66 C67 H67B 109.5
H67A C67 H67B 109.5
C66 C67 H67C 109.5
H67A C67 H67C 109.5
H67B C67 H67C 109.5
N71 C71 C72 122.4(9)
N71 C71 H71 118.8
C72 C71 H71 118.8
C73 C72 C71 119.2(8)
C73 C72 H72 120.4
C71 C72 H72 120.4
C72 C73 C74 119.6(9)
C72 C73 H73 120.2
C74 C73 H73 120.2
C75 C74 C73 119.0(9)
C75 C74 H74 120.5
C73 C74 H74 120.5
N71 C75 C74 120.5(8)
N71 C75 C76 116.3(7)
C74 C75 C76 123.1(8)
N72 C76 C75 114.8(8)
N72 C76 C77 124.3(7)
C75 C76 C77 120.9(7)
N81 C81 C82 123.7(8)
N81 C81 H81 118.2
C82 C81 H81 118.2
C83 C82 C81 118.5(9)
C83 C82 H82 120.7
C81 C82 H82 120.7
C82 C83 C84 118.8(9)
C82 C83 H83 120.6
C84 C83 H83 120.6
C85 C84 C83 120.2(9)
C85 C84 H84 119.9
C83 C84 H84 119.9
C84 C85 N81 121.6(8)
C84 C85 C86 123.0(8)
N81 C85 C86 115.4(7)
N82 C86 C87 125.0(8)
N82 C86 C85 114.0(7)
C87 C86 C85 121.0(8)
C86 C87 H87A 109.5
C86 C87 H87B 109.5
H87A C87 H87B 109.5
C86 C87 H87C 109.5
H87A C87 H87C 109.5
H87B C87 H87C 109.5
N91 C91 C92 123.4(9)
N91 C91 H91 118.3
C92 C91 H91 118.3
C91 C92 C93 116.5(9)
C91 C92 H92 121.8
C93 C92 H92 121.8
C94 C93 C92 120.9(9)
C94 C93 H93 119.5
C92 C93 H93 119.5
C93 C94 C95 119.7(10)
C93 C94 H94 120.1
C95 C94 H94 120.1
N91 C95 C94 121.6(9)
N91 C95 C96 118.1(8)
C94 C95 C96 120.3(9)
N92 C96 C95 114.6(8)
N92 C96 C97 123.5(9)
C95 C96 C97 121.9(8)
C96 C97 H97A 109.5
C96 C97 H97B 109.5
H97A C97 H97B 109.5
C96 C97 H97C 109.5
H97A C97 H97C 109.5
H97B C97 H97C 109.5
N101 C101 C102 126.1(9)
N101 C101 H101 117.0
C102 C101 H101 117.0
C101 C102 C103 117.4(9)
C101 C102 H102 121.3
C103 C102 H102 121.3
C104 C103 C102 119.4(9)
C104 C103 H103 120.3
C102 C103 H103 120.3
C103 C104 C105 120.0(9)
C103 C104 H104 120.0
C105 C104 H104 120.0
N101 C105 C104 121.1(9)
N101 C105 C106 116.8(8)
C104 C105 C106 122.0(9)
N102 C106 C105 114.8(8)
N102 C106 C107 124.7(9)
C105 C106 C107 120.5(8)
C106 C107 H10A 109.5
C106 C107 H10B 109.5
H10A C107 H10B 109.5
C106 C107 H10C 109.5
H10A C107 H10C 109.5
H10B C107 H10C 109.5
C115 N111 C111 116.1(8)
C115 N111 Dy2 120.3(5)
C111 N111 Dy2 122.8(6)
C116 N112 O111 112.8(7)
C116 N112 Dy2 127.4(6)
O111 N112 Dy2 119.5(4)
N112 O111 H96O 99.2
C112 C111 N111 123.9(10)
C112 C111 H111 118.0
N111 C111 H111 118.0
C111 C112 C113 119.1(10)
C111 C112 H112 120.5
C113 C112 H112 120.5
C112 C113 C114 117.8(10)
C112 C113 H113 121.1
C114 C113 H113 121.1
C115 C114 C113 120.3(10)
C115 C114 H114 119.9
C113 C114 H114 119.9
N111 C115 C114 122.8(9)
N111 C115 C116 116.8(8)
C114 C115 C116 120.4(9)
N112 C116 C117 125.7(8)
N112 C116 C115 113.4(8)
C117 C116 C115 120.9(8)
C116 C117 H11A 109.5
C116 C117 H11B 109.5
H11A C117 H11B 109.5
C116 C117 H11C 109.5
H11A C117 H11C 109.5
H11B C117 H11C 109.5
O121 Cl1 O122 108.8(5)
O121 Cl1 O124 108.8(5)
O122 Cl1 O124 107.4(6)
O121 Cl1 O123 111.5(5)
O122 Cl1 O123 109.7(5)
O124 Cl1 O123 110.4(6)
O32A Cl2 O134 155.3(19)
O32A Cl2 O133 64.2(18)
O134 Cl2 O133 118.7(11)
O32A Cl2 O131 104.5(16)
O134 Cl2 O131 97.5(12)
O133 Cl2 O131 109.3(8)
O32A Cl2 O132 53.7(18)
O134 Cl2 O132 107.7(11)
O133 Cl2 O132 111.5(9)
O131 Cl2 O132 111.2(9)
O32A Cl2 O34A 107(3)
O134 Cl2 O34A 49.6(19)
O133 Cl2 O34A 121.6(19)
O131 Cl2 O34A 127.9(19)
O132 Cl2 O34A 61(2)
O32A Cl2 O33A 112(2)
O134 Cl2 O33A 70.0(16)
O133 Cl2 O33A 49.4(14)
O131 Cl2 O33A 109.3(15)
O132 Cl2 O33A 139.3(15)
O34A Cl2 O33A 96(2)
O32A O132 Cl2 58.0(17)
O32A O132 O34A 111(3)
Cl2 O132 O34A 61(2)
O33A O133 Cl2 74.6(19)
O33A O133 O32A 128(3)
Cl2 O133 O32A 55.4(15)
O34A O134 Cl2 73(3)
O34A O134 O33A 105(3)
Cl2 O134 O33A 63.2(15)
O132 O32A Cl2 68(2)
O132 O32A O133 121(3)
Cl2 O32A O133 60.4(16)
O133 O33A Cl2 55.9(16)
O133 O33A O134 102(3)
Cl2 O33A O134 46.7(12)
O134 O34A O132 112(4)
O134 O34A Cl2 57(2)
O132 O34A Cl2 57.6(19)
O142 Cl3 O141 110.9(5)
O142 Cl3 O143 108.0(5)
O141 Cl3 O143 108.5(4)
O142 Cl3 O144 109.2(4)
O141 Cl3 O144 110.6(4)
O143 Cl3 O144 109.6(5)
O154 Cl4 O153 109.8(8)
O154 Cl4 O151 109.7(6)
O153 Cl4 O151 111.1(6)
O154 Cl4 O152 108.9(6)
O153 Cl4 O152 108.2(5)
O151 Cl4 O152 109.1(5)
O1W O2M C2M 53.3
O1W C2M O2M 50.6
O3M C3M O4M 106.4
C4M O4M C3M 110.5
O3W C4M O4M 94.9
O2M O1W C2M 76.1

loop_
_geom_bond_atom_site_label_1
_geom_bond_atom_site_label_2
_geom_bond_distance
Ni1 N12 2.032(7)
Ni1 N22 2.041(7)
Ni1 N2 2.047(7)
Ni1 N21 2.081(7)
Ni1 N1 2.102(6)
Ni1 N11 2.103(7)
Dy1 O1 2.328(5)
Dy1 O11 2.340(5)
Dy1 O21 2.346(5)
Dy1 N32 2.579(7)
Dy1 N52 2.588(7)
Dy1 N42 2.595(8)
Dy1 N41 2.601(6)
Dy1 N51 2.617(7)
Dy1 N31 2.638(7)
N1 C1 1.329(10)
N1 C5 1.365(10)
N2 C6 1.273(10)
N2 O1 1.365(7)
N11 C15 1.358(10)
N11 C11 1.362(10)
N12 C16 1.289(10)
N12 O11 1.375(7)
N21 C21 1.330(10)
N21 C25 1.346(10)
N22 C26 1.294(10)
N22 O21 1.375(7)
N31 C31 1.333(10)
N31 C35 1.351(10)
N32 C36 1.285(10)
N32 O31 1.378(9)
N41 C41 1.344(10)
N41 C45 1.358(11)
N42 C46 1.309(11)
N42 O41 1.359(8)
N51 C51 1.372(10)
N51 C55 1.379(11)
N52 C56 1.271(11)
N52 O51 1.396(8)
O31 H31O 0.8400
O41 H41O 0.9117
O51 H51O 0.6949
C1 C2 1.385(11)
C1 H1 0.9500
C2 C3 1.366(12)
C2 H2 0.9500
C3 C4 1.389(11)
C3 H3 0.9500
C4 C5 1.386(11)
C4 H4 0.9500
C5 C6 1.473(10)
C6 C7 1.511(11)
C7 H7A 0.9800
C7 H7B 0.9800
C7 H7C 0.9800
C11 C12 1.408(12)
C11 H11 0.9500
C12 C13 1.388(14)
C12 H12 0.9500
C13 C14 1.394(13)
C13 H13 0.9500
C14 C15 1.360(12)
C14 H14 0.9500
C15 C16 1.490(11)
C16 C17 1.480(11)
C17 H17A 0.9800
C17 H17B 0.9800
C17 H17C 0.9800
C21 C22 1.390(11)
C21 H21 0.9500
C22 C23 1.356(11)
C22 H22 0.9500
C23 C24 1.385(12)
C23 H23 0.9500
C24 C25 1.394(11)
C24 H24 0.9500
C25 C26 1.457(11)
C26 C27 1.521(11)
C27 H27A 0.9800
C27 H27B 0.9800
C27 H27C 0.9800
C31 C32 1.369(11)
C31 H31 0.9500
C32 C33 1.375(12)
C32 H32 0.9500
C33 C34 1.394(12)
C33 H33 0.9500
C34 C35 1.382(11)
C34 H34 0.9500
C35 C36 1.481(12)
C36 C37 1.529(12)
C37 H37A 0.9800
C37 H37B 0.9800
C37 H37C 0.9800
C41 C42 1.396(12)
C41 H41 0.9500
C42 C43 1.368(14)
C42 H42 0.9500
C43 C44 1.387(13)
C43 H43 0.9500
C44 C45 1.412(12)
C44 H44 0.9500
C45 C46 1.468(12)
C46 C47 1.516(13)
C47 H47A 0.9800
C47 H47B 0.9800
C47 H47C 0.9800
C51 C52 1.375(13)
C51 H51 0.9500
C52 C53 1.364(14)
C52 H52 0.9500
C53 C54 1.393(14)
C53 H53 0.9500
C54 C55 1.387(13)
C54 H54 0.9500
C55 C56 1.459(12)
C56 C57 1.530(12)
C57 H57A 0.9800
C57 H57B 0.9800
C57 H57C 0.9800
Ni2 N62 2.034(7)
Ni2 N82 2.044(7)
Ni2 N72 2.049(7)
Ni2 N81 2.082(7)
Ni2 N71 2.085(7)
Ni2 N61 2.100(7)
Dy2 O61 2.324(5)
Dy2 O81 2.346(5)
Dy2 O71 2.358(5)
Dy2 N112 2.573(7)
Dy2 N102 2.582(7)
Dy2 N92 2.583(8)
Dy2 N91 2.608(7)
Dy2 N111 2.626(7)
Dy2 N101 2.644(7)
N61 C61 1.329(10)
N61 C65 1.338(11)
N62 C66 1.308(10)
N62 O61 1.366(7)
N71 C71 1.325(10)
N71 C75 1.359(10)
N72 C76 1.295(10)
N72 O71 1.362(7)
N81 C81 1.338(10)
N81 C85 1.370(10)
N82 C86 1.288(11)
N82 O81 1.351(8)
N91 C91 1.341(10)
N91 C95 1.361(11)
N92 C96 1.273(11)
N92 O91 1.397(8)
N101 C101 1.344(11)
N101 C105 1.359(11)
N102 C106 1.255(10)
N102 O101 1.421(9)
O91 H91O 0.7783
O101 H95O 0.7563
C61 C62 1.399(13)
C61 H61 0.9500
C62 C63 1.353(16)
C62 H62 0.9500
C63 C64 1.396(15)
C63 H63 0.9500
C64 C65 1.406(13)
C64 H64 0.9500
C65 C66 1.489(11)
C66 C67 1.487(12)
C67 H67A 0.9800
C67 H67B 0.9800
C67 H67C 0.9800
C71 C72 1.381(12)
C71 H71 0.9500
C72 C73 1.352(13)
C72 H72 0.9500
C73 C74 1.387(12)
C73 H73 0.9500
C74 C75 1.386(12)
C74 H74 0.9500
C75 C76 1.454(11)
C76 C77 1.514(12)
C81 C82 1.389(12)
C81 H81 0.9500
C82 C83 1.353(12)
C82 H82 0.9500
C83 C84 1.399(12)
C83 H83 0.9500
C84 C85 1.355(12)
C84 H84 0.9500
C85 C86 1.481(11)
C86 C87 1.478(11)
C87 H87A 0.9800
C87 H87B 0.9800
C87 H87C 0.9800
C91 C92 1.394(12)
C91 H91 0.9500
C92 C93 1.406(14)
C92 H92 0.9500
C93 C94 1.333(13)
C93 H93 0.9500
C94 C95 1.388(12)
C94 H94 0.9500
C95 C96 1.467(12)
C96 C97 1.497(13)
C97 H97A 0.9800
C97 H97B 0.9800
C97 H97C 0.9800
C101 C102 1.361(12)
C101 H101 0.9500
C102 C103 1.379(13)
C102 H102 0.9500
C103 C104 1.364(13)
C103 H103 0.9500
C104 C105 1.406(12)
C104 H104 0.9500
C105 C106 1.471(13)
C106 C107 1.503(12)
C107 H10A 0.9800
C107 H10B 0.9800
C107 H10C 0.9800
N111 C115 1.345(11)
N111 C111 1.363(11)
N112 C116 1.276(11)
N112 O111 1.407(8)
O111 H96O 0.7617
C111 C112 1.351(13)
C111 H111 0.9500
C112 C113 1.376(15)
C112 H112 0.9500
C113 C114 1.384(14)
C113 H113 0.9500
C114 C115 1.355(12)
C114 H114 0.9500
C115 C116 1.508(12)
C116 C117 1.459(13)
C117 H11A 0.9800
C117 H11B 0.9800
C117 H11C 0.9800
Cl1 O121 1.421(8)
Cl1 O122 1.422(8)
Cl1 O124 1.443(8)
Cl1 O123 1.450(8)
Cl2 O32A 1.30(3)
Cl2 O134 1.307(11)
Cl2 O133 1.377(11)
Cl2 O131 1.426(9)
Cl2 O132 1.427(13)
Cl2 O34A 1.48(5)
Cl2 O33A 1.60(4)
O132 O32A 1.24(4)
O132 O34A 1.48(5)
O133 O33A 1.26(4)
O133 O32A 1.42(4)
O134 O34A 1.18(5)
O134 O33A 1.69(4)
Cl3 O142 1.436(7)
Cl3 O141 1.439(7)
Cl3 O143 1.439(7)
Cl3 O144 1.441(6)
Cl4 O154 1.400(8)
Cl4 O153 1.402(8)
Cl4 O151 1.412(7)
Cl4 O152 1.427(7)
O1M C1M 1.3700
O2M O1W 1.1827
O2M C2M 1.4864
C2M O1W 1.2278
O3M C3M 1.3842
C3M O4M 1.8347
O4M C4M 1.5501
C4M O3W 0.9454
